data_4337425
loop_
_publ_author_name
'Bon, Volodymyr'
'Senkovska, Irena'
'Wallacher, Dirk'
'T\"obbens, Daniel M'
'Zizak, Ivo'
'Feyerherm, Ralf'
'Mueller, Uwe'
'Kaskel, Stefan'

_publ_section_title
;
 In Situ Observation of Gating Phenomena in the Flexible Porous
 Coordination Polymer Zn2(BPnDC)2(bpy) (SNU-9) in a Combined Diffraction
 and Gas Adsorption Experiment.
;
_journal_issue 3
_journal_name_full 'Inorganic chemistry'
_journal_page_first 1513
_journal_page_last 1520
_journal_paper_doi 10.1021/ic4024844
_journal_volume 53
_journal_year 2014
_chemical_formula_sum 'C40 H24 N2 O10 Zn2'
_chemical_formula_weight 823.35
_chemical_name_common SNU9
_chemical_name_systematic
; 
 ? 
;
_space_group_IT_number 15
_symmetry_cell_setting monoclinic
_symmetry_space_group_name_Hall '-C 2yc'
_symmetry_space_group_name_H-M 'C 1 2/c 1'
_atom_sites_solution_hydrogens geom
_atom_sites_solution_primary direct
_atom_sites_solution_secondary difmap
_audit_creation_method SHELXL-97
_cell_angle_alpha 90.00
_cell_angle_beta 102.90(3)
_cell_angle_gamma 90.00
_cell_formula_units_Z 8
_cell_length_a 21.150(4)
_cell_length_b 18.850(4)
_cell_length_c 26.200(5)
_cell_measurement_reflns_used 573
_cell_measurement_temperature 293(2)
_cell_measurement_theta_max 24.87
_cell_measurement_theta_min 3.87
_cell_volume 10182(4)
_computing_cell_refinement 'mosflm 1.0.5'
_computing_data_collection 'marCCD 1994-2002'
_computing_data_reduction scala
_computing_molecular_graphics 'Diamond 3.1'
_computing_publication_material WinGX
_computing_structure_refinement 'SHELXL-97 (Sheldrick, 1997)'
_computing_structure_solution 'SHELXS-97 (Sheldrick, 1997)'
_diffrn_ambient_temperature 296(2)
_diffrn_measured_fraction_theta_full 0.850
_diffrn_measured_fraction_theta_max 0.850
_diffrn_measurement_device_type 'MX-225 CCD'
_diffrn_measurement_method '\D\f scans'
_diffrn_radiation_monochromator 'Si 111'
_diffrn_radiation_probe x-ray
_diffrn_radiation_type synchrotron
_diffrn_radiation_wavelength 0.88561
_diffrn_reflns_av_R_equivalents 0.0237
_diffrn_reflns_av_sigmaI/netI 0.0243
_diffrn_reflns_limit_h_max 26
_diffrn_reflns_limit_h_min -26
_diffrn_reflns_limit_k_max 22
_diffrn_reflns_limit_k_min -20
_diffrn_reflns_limit_l_max 33
_diffrn_reflns_limit_l_min -26
_diffrn_reflns_number 31545
_diffrn_reflns_theta_full 36.50
_diffrn_reflns_theta_max 36.50
_diffrn_reflns_theta_min 1.82
_diffrn_source synchrotron
_diffrn_source_type 'BESSY BL MX-14.2'
_exptl_absorpt_coefficient_mu 1.776
_exptl_absorpt_correction_T_max 0.8710
_exptl_absorpt_correction_T_min 0.7765
_exptl_absorpt_correction_type multi-scan
_exptl_absorpt_process_details scala
_exptl_crystal_colour colorless
_exptl_crystal_density_diffrn 1.074
_exptl_crystal_density_method 'not measured'
_exptl_crystal_description block
_exptl_crystal_F_000 3344
_exptl_crystal_size_max 0.15
_exptl_crystal_size_mid 0.12
_exptl_crystal_size_min 0.08
_refine_diff_density_max 1.885
_refine_diff_density_min -1.227
_refine_diff_density_rms 0.240
_refine_ls_extinction_coef 0.0111(5)
_refine_ls_extinction_expression Fc^*^=kFc[1+0.001xFc^2^\l^3^/sin(2\q)]^-1/4^
_refine_ls_extinction_method SHELXL
_refine_ls_goodness_of_fit_ref 1.144
_refine_ls_hydrogen_treatment constr
_refine_ls_matrix_type full
_refine_ls_number_parameters 488
_refine_ls_number_reflns 10972
_refine_ls_number_restraints 0
_refine_ls_restrained_S_all 1.144
_refine_ls_R_factor_all 0.0740
_refine_ls_R_factor_gt 0.0724
_refine_ls_shift/su_max 0.001
_refine_ls_shift/su_mean 0.000
_refine_ls_structure_factor_coef Fsqd
_refine_ls_weighting_details 'calc w=1/[\s^2^(Fo^2^)+(0.1495P)^2^+13.6352P] where P=(Fo^2^+2Fc^2^)/3'
_refine_ls_weighting_scheme calc
_refine_ls_wR_factor_gt 0.2126
_refine_ls_wR_factor_ref 0.2172
_reflns_number_gt 10434
_reflns_number_total 10972
_reflns_threshold_expression >2sigma(I)
_cod_data_source_file ic4024844_si_001.cif
_cod_data_source_block SNU9_largepore
_cod_depositor_comments
;
The following automatic conversions were performed:

'_symmetry_cell_setting' value 'Monoclinic' changed to 'monoclinic'
according to
/usr/data/users/saulius/automatic-downloads/current/ACS/lib/dictionaries/cif_core.dic
dictionary named 'cif_core.dic' version 2.4.2 from 2011-04-26.

Automatic conversion script
Id: cif_fix_values 2281 2013-09-26 08:29:07Z andrius 
;
_cod_original_cell_volume 10182(3)
_cod_original_sg_symbol_H-M C2/c
_cod_database_code 4337425

loop_
_symmetry_equiv_pos_as_xyz
'x, y, z'
'-x, y, -z+1/2'
'x+1/2, y+1/2, z'
'-x+1/2, y+1/2, -z+1/2'
'-x, -y, -z'
'x, -y, z-1/2'
'-x+1/2, -y+1/2, -z'
'x+1/2, -y+1/2, z-1/2'

loop_
_atom_site_label
_atom_site_type_symbol
_atom_site_fract_x
_atom_site_fract_y
_atom_site_fract_z
_atom_site_U_iso_or_equiv
_atom_site_adp_type
_atom_site_occupancy
_atom_site_symmetry_multiplicity
_atom_site_calc_flag
_atom_site_refinement_flags
Zn1 Zn 0.037230(16) 0.146818(19) 0.410881(12) 0.03214(16) Uani 1 1 d .
Zn2 Zn 0.128541(14) 0.284792(18) 0.428853(12) 0.03002(16) Uani 1 1 d .
N1 N 0.19600(12) 0.36077(14) 0.43445(10) 0.0340(5) Uani 1 1 d .
N2 N 0.45200(13) 0.59510(16) 0.41994(10) 0.0398(6) Uani 1 1 d .
O1 O -0.00829(11) 0.23240(13) 0.37465(10) 0.0448(6) Uani 1 1 d .
O2 O 0.04731(11) 0.33197(14) 0.39933(11) 0.0477(6) Uani 1 1 d .
O3 O 0.13245(12) 0.26260(14) 0.50288(9) 0.0442(6) Uani 1 1 d .
O4 O 0.06259(11) 0.17195(13) 0.48756(8) 0.0394(5) Uani 1 1 d .
O5 O 0.1739(3) 0.2326(3) 0.76706(13) 0.119(2) Uani 1 1 d .
O6 O 0.04091(12) -0.09661(14) 0.84148(9) 0.0440(5) Uani 1 1 d .
O7 O 0.08189(13) -0.03667(15) 0.91277(9) 0.0484(6) Uani 1 1 d .
O8 O -0.24993(18) 0.4485(2) 0.22707(12) 0.0788(12) Uani 1 1 d .
O9 O -0.35285(12) 0.68797(14) 0.40710(10) 0.0449(5) Uani 1 1 d .
O10 O -0.34587(15) 0.75508(15) 0.33968(12) 0.0557(7) Uani 1 1 d .
C1 C -0.00238(14) 0.29820(19) 0.37581(13) 0.0383(7) Uani 1 1 d .
C2 C 0.10024(14) 0.21285(16) 0.51722(11) 0.0334(6) Uani 1 1 d .
C3 C 0.10915(15) 0.20399(19) 0.57517(11) 0.0376(6) Uani 1 1 d .
C4 C 0.16568(18) 0.2291(2) 0.60825(14) 0.0528(10) Uani 1 1 d .
H4 H 0.1970 0.2516 0.5942 0.063 Uiso 1 1 calc R
C5 C 0.1754(2) 0.2207(3) 0.66162(15) 0.0604(12) Uani 1 1 d .
H5 H 0.2137 0.2370 0.6833 0.073 Uiso 1 1 calc R
C6 C 0.1287(2) 0.1882(2) 0.68354(13) 0.0526(9) Uani 1 1 d .
C7 C 0.1409(3) 0.1867(3) 0.74197(15) 0.0701(14) Uani 1 1 d .
C8 C 0.1155(2) 0.1277(2) 0.77054(13) 0.0521(9) Uani 1 1 d .
C9 C 0.09925(19) 0.0611(2) 0.74875(12) 0.0509(9) Uani 1 1 d .
H9 H 0.1003 0.0528 0.7140 0.061 Uiso 1 1 calc R
C10 C 0.08151(18) 0.0069(2) 0.77866(13) 0.0448(7) Uani 1 1 d .
H10 H 0.0695 -0.0372 0.7637 0.054 Uiso 1 1 calc R
C11 C 0.08182(15) 0.01871(19) 0.83104(12) 0.0393(7) Uani 1 1 d .
C12 C 0.06703(15) -0.04115(19) 0.86372(12) 0.0394(7) Uani 1 1 d .
C13 C 0.0969(2) 0.0856(2) 0.85267(13) 0.0527(9) Uani 1 1 d .
H13 H 0.0956 0.0939 0.8874 0.063 Uiso 1 1 calc R
C14 C 0.1139(2) 0.1396(2) 0.82293(15) 0.0594(11) Uani 1 1 d .
H14 H 0.1243 0.1841 0.8377 0.071 Uiso 1 1 calc R
C15 C 0.0721(2) 0.1630(2) 0.65049(14) 0.0544(10) Uani 1 1 d .
H15 H 0.0404 0.1413 0.6647 0.065 Uiso 1 1 calc R
C16 C 0.06271(17) 0.1702(2) 0.59696(13) 0.0487(9) Uani 1 1 d .
H16 H 0.0252 0.1524 0.5752 0.058 Uiso 1 1 calc R
C17 C 0.24433(14) 0.37123(18) 0.47649(11) 0.0360(6) Uani 1 1 d .
H17 H 0.2446 0.3450 0.5066 0.043 Uiso 1 1 calc R
C18 C 0.29396(14) 0.41945(18) 0.47703(11) 0.0365(6) Uani 1 1 d .
H18 H 0.3270 0.4248 0.5068 0.044 Uiso 1 1 calc R
C19 C 0.29376(14) 0.45979(18) 0.43255(11) 0.0361(6) Uani 1 1 d .
C20 C 0.24129(18) 0.4512(2) 0.38995(13) 0.0537(10) Uani 1 1 d .
H20 H 0.2380 0.4789 0.3601 0.064 Uiso 1 1 calc R
C21 C 0.19444(18) 0.4014(2) 0.39244(13) 0.0511(9) Uani 1 1 d .
H21 H 0.1602 0.3957 0.3635 0.061 Uiso 1 1 calc R
C22 C 0.34801(15) 0.50802(18) 0.42860(12) 0.0379(7) Uani 1 1 d .
C23 C 0.3924(2) 0.5301(3) 0.47208(14) 0.0679(14) Uani 1 1 d .
H23 H 0.3881 0.5170 0.5054 0.082 Uiso 1 1 calc R
C24 C 0.4441(2) 0.5724(3) 0.46562(14) 0.0666(14) Uani 1 1 d .
H24 H 0.4748 0.5853 0.4954 0.080 Uiso 1 1 calc R
C25 C 0.40905(19) 0.5724(3) 0.37736(14) 0.0581(11) Uani 1 1 d .
H25 H 0.4144 0.5866 0.3446 0.070 Uiso 1 1 calc R
C26 C 0.35753(19) 0.5292(3) 0.38002(14) 0.0587(11) Uani 1 1 d .
H26 H 0.3292 0.5143 0.3495 0.070 Uiso 1 1 calc R
C27 C -0.05924(15) 0.34221(19) 0.34836(14) 0.0420(7) Uani 1 1 d .
C28 C -0.06610(17) 0.4110(2) 0.36436(17) 0.0530(9) Uani 1 1 d .
H28 H -0.0347 0.4307 0.3912 0.064 Uiso 1 1 calc R
C29 C -0.11964(19) 0.4508(2) 0.34063(17) 0.0565(10) Uani 1 1 d .
H29 H -0.1244 0.4968 0.3520 0.068 Uiso 1 1 calc R
C30 C -0.16600(17) 0.4223(2) 0.30014(14) 0.0480(8) Uani 1 1 d .
C31 C -0.22299(18) 0.4647(2) 0.27098(14) 0.0525(9) Uani 1 1 d .
C32 C -0.24735(16) 0.5263(2) 0.29734(13) 0.0448(8) Uani 1 1 d .
C33 C -0.25220(17) 0.5237(2) 0.34964(13) 0.0465(8) Uani 1 1 d .
H33 H -0.2357 0.4851 0.3705 0.056 Uiso 1 1 calc R
C34 C -0.28190(16) 0.5792(2) 0.37027(13) 0.0431(7) Uani 1 1 d .
H34 H -0.2857 0.5770 0.4049 0.052 Uiso 1 1 calc R
C35 C -0.30599(14) 0.63778(18) 0.34016(12) 0.0372(6) Uani 1 1 d .
C36 C -0.33722(14) 0.69810(19) 0.36232(13) 0.0384(6) Uani 1 1 d .
C37 C -0.29981(18) 0.6409(2) 0.28837(14) 0.0448(8) Uani 1 1 d .
H37 H -0.3147 0.6806 0.2681 0.054 Uiso 1 1 calc R
C38 C -0.27154(19) 0.5851(2) 0.26683(13) 0.0493(8) Uani 1 1 d .
H38 H -0.2687 0.5870 0.2319 0.059 Uiso 1 1 calc R
C39 C -0.1573(2) 0.3546(2) 0.2824(2) 0.0666(13) Uani 1 1 d .
H39 H -0.1869 0.3365 0.2537 0.080 Uiso 1 1 calc R
C40 C -0.1050(2) 0.3137(2) 0.30676(19) 0.0624(12) Uani 1 1 d .
H40 H -0.1004 0.2675 0.2955 0.075 Uiso 1 1 calc R

loop_
_atom_site_aniso_label
_atom_site_aniso_U_11
_atom_site_aniso_U_22
_atom_site_aniso_U_33
_atom_site_aniso_U_23
_atom_site_aniso_U_13
_atom_site_aniso_U_12
Zn1 0.0354(2) 0.0295(3) 0.0307(2) -0.00167(11) 0.00548(14) -0.00813(12)
Zn2 0.0230(2) 0.0295(3) 0.0360(2) 0.00231(11) 0.00316(13) -0.00683(10)
N1 0.0292(11) 0.0356(14) 0.0345(12) 0.0035(9) 0.0014(9) -0.0124(9)
N2 0.0383(13) 0.0429(16) 0.0376(13) 0.0004(10) 0.0072(10) -0.0165(11)
O1 0.0371(11) 0.0319(13) 0.0588(14) 0.0041(10) -0.0031(10) 0.0001(9)
O2 0.0282(10) 0.0370(14) 0.0706(16) -0.0033(11) -0.0044(10) 0.0038(9)
O3 0.0507(13) 0.0483(14) 0.0343(10) -0.0013(9) 0.0113(9) -0.0216(11)
O4 0.0382(11) 0.0487(14) 0.0309(10) -0.0037(9) 0.0073(8) -0.0164(9)
O5 0.196(5) 0.114(3) 0.0401(16) -0.0013(18) 0.010(2) -0.102(4)
O6 0.0478(13) 0.0452(14) 0.0408(11) 0.0035(10) 0.0138(10) 0.0020(10)
O7 0.0551(14) 0.0563(16) 0.0332(11) 0.0092(10) 0.0087(9) 0.0022(11)
O8 0.083(2) 0.099(3) 0.0446(15) -0.0120(15) -0.0071(14) 0.051(2)
O9 0.0488(13) 0.0419(14) 0.0448(12) -0.0078(10) 0.0120(10) 0.0009(10)
O10 0.0672(17) 0.0366(15) 0.0672(17) 0.0010(12) 0.0231(14) 0.0033(12)
C1 0.0278(13) 0.0390(18) 0.0464(16) -0.0005(13) 0.0042(11) 0.0037(11)
C2 0.0316(13) 0.0371(17) 0.0314(13) -0.0013(10) 0.0072(10) -0.0081(10)
C3 0.0374(15) 0.0440(18) 0.0303(13) -0.0004(11) 0.0049(11) -0.0119(12)
C4 0.0456(18) 0.073(3) 0.0375(16) 0.0036(15) 0.0036(13) -0.0295(17)
C5 0.058(2) 0.079(3) 0.0377(17) 0.0043(17) -0.0038(15) -0.036(2)
C6 0.064(2) 0.057(2) 0.0323(15) 0.0059(14) 0.0028(14) -0.0259(18)
C7 0.093(3) 0.077(3) 0.0331(17) 0.0069(18) -0.0003(18) -0.043(3)
C8 0.064(2) 0.058(2) 0.0312(15) 0.0062(14) 0.0034(14) -0.0187(18)
C9 0.061(2) 0.063(2) 0.0274(13) 0.0023(14) 0.0076(13) -0.0119(17)
C10 0.0501(18) 0.049(2) 0.0344(15) 0.0002(13) 0.0069(13) -0.0073(14)
C11 0.0359(14) 0.049(2) 0.0329(14) 0.0066(12) 0.0066(11) 0.0012(12)
C12 0.0346(14) 0.046(2) 0.0381(14) 0.0090(13) 0.0096(11) 0.0089(12)
C13 0.070(2) 0.058(2) 0.0311(14) 0.0002(14) 0.0126(15) -0.0073(18)
C14 0.089(3) 0.050(2) 0.0374(17) -0.0018(15) 0.0123(18) -0.018(2)
C15 0.053(2) 0.070(3) 0.0389(17) 0.0083(16) 0.0094(14) -0.0266(18)
C16 0.0420(17) 0.067(2) 0.0341(15) 0.0038(15) 0.0022(12) -0.0243(16)
C17 0.0326(13) 0.0437(18) 0.0300(13) 0.0062(11) 0.0031(10) -0.0108(12)
C18 0.0310(13) 0.0444(18) 0.0309(13) 0.0038(11) 0.0000(10) -0.0118(11)
C19 0.0340(13) 0.0392(17) 0.0331(13) 0.0024(11) 0.0035(10) -0.0148(11)
C20 0.0535(19) 0.063(2) 0.0364(15) 0.0180(15) -0.0073(14) -0.0311(17)
C21 0.0475(18) 0.059(2) 0.0375(15) 0.0130(15) -0.0100(13) -0.0276(16)
C22 0.0354(14) 0.0435(18) 0.0329(13) 0.0042(12) 0.0033(11) -0.0167(12)
C23 0.073(3) 0.095(4) 0.0311(15) 0.0029(17) 0.0032(15) -0.057(3)
C24 0.073(3) 0.088(3) 0.0340(16) -0.0013(17) 0.0027(16) -0.059(2)
C25 0.0474(19) 0.087(3) 0.0368(16) 0.0130(17) 0.0023(14) -0.0311(19)
C26 0.0485(19) 0.086(3) 0.0362(16) 0.0108(17) -0.0016(13) -0.0339(19)
C27 0.0302(14) 0.0388(18) 0.0530(18) 0.0000(14) 0.0007(12) 0.0055(11)
C28 0.0349(16) 0.047(2) 0.068(2) -0.0138(17) -0.0075(15) 0.0083(14)
C29 0.0453(19) 0.049(2) 0.068(2) -0.0110(18) -0.0021(16) 0.0162(16)
C30 0.0383(16) 0.053(2) 0.0485(18) -0.0046(15) 0.0009(13) 0.0149(14)
C31 0.0470(18) 0.065(3) 0.0421(17) -0.0025(16) 0.0034(14) 0.0235(17)
C32 0.0368(15) 0.054(2) 0.0408(16) -0.0011(14) 0.0031(12) 0.0154(14)
C33 0.0435(17) 0.054(2) 0.0388(15) 0.0053(14) 0.0019(12) 0.0155(14)
C34 0.0393(15) 0.055(2) 0.0346(14) 0.0043(13) 0.0068(12) 0.0088(13)
C35 0.0287(13) 0.0408(18) 0.0402(15) -0.0036(12) 0.0038(11) 0.0008(11)
C36 0.0316(14) 0.0385(18) 0.0433(15) -0.0064(13) 0.0046(11) -0.0028(11)
C37 0.0473(18) 0.044(2) 0.0432(17) 0.0069(13) 0.0091(14) 0.0096(13)
C38 0.0525(19) 0.060(2) 0.0351(15) 0.0031(14) 0.0083(13) 0.0152(16)
C39 0.052(2) 0.060(3) 0.072(3) -0.017(2) -0.020(2) 0.0167(18)
C40 0.049(2) 0.047(2) 0.077(3) -0.0173(19) -0.0161(18) 0.0134(16)

loop_
_atom_type_symbol
_atom_type_description
_atom_type_scat_dispersion_real
_atom_type_scat_dispersion_imag
_atom_type_scat_source
C C 0.0060 0.0030 'International Tables Vol C Tables 4.2.6.8 and 6.1.1.4'
H H 0.0000 0.0000 'International Tables Vol C Tables 4.2.6.8 and 6.1.1.4'
N N 0.0100 0.0050 'International Tables Vol C Tables 4.2.6.8 and 6.1.1.4'
O O 0.0180 0.0100 'International Tables Vol C Tables 4.2.6.8 and 6.1.1.4'
Zn Zn 0.0350 2.0980 'International Tables Vol C Tables 4.2.6.8 and 6.1.1.4'

loop_
_geom_angle_atom_site_label_1
_geom_angle_atom_site_label_2
_geom_angle_atom_site_label_3
_geom_angle
_geom_angle_site_symmetry_1
_geom_angle_site_symmetry_3
O1 Zn1 O4 105.98(11) . .
O1 Zn1 O6 93.46(11) . 6
O4 Zn1 O6 158.46(11) . 6
O1 Zn1 N2 95.34(11) . 3_445
O4 Zn1 N2 92.32(10) . 3_445
O6 Zn1 N2 95.07(11) 6 3_445
O1 Zn1 O7 153.73(10) . 6
O4 Zn1 O7 100.12(10) . 6
O6 Zn1 O7 60.30(9) 6 6
N2 Zn1 O7 86.38(11) 3_445 6
O1 Zn1 O9 94.87(10) . 3_545
O4 Zn1 O9 85.58(9) . 3_545
O6 Zn1 O9 83.58(9) 6 3_545
N2 Zn1 O9 169.76(11) 3_445 3_545
O7 Zn1 O9 84.14(9) 6 3_545
O1 Zn1 C12 123.70(11) . 6
O4 Zn1 C12 129.77(11) . 6
O6 Zn1 C12 30.28(11) 6 6
N2 Zn1 C12 90.20(11) 3_445 6
O7 Zn1 C12 30.04(10) 6 6
O9 Zn1 C12 83.52(9) 3_545 6
O2 Zn2 O3 109.25(12) . .
O2 Zn2 O9 121.66(11) . 3_545
O3 Zn2 O9 96.92(11) . 3_545
O2 Zn2 N1 104.76(11) . .
O3 Zn2 N1 101.96(10) . .
O9 Zn2 N1 119.77(11) 3_545 .
C21 N1 C17 117.9(2) . .
C21 N1 Zn2 117.6(2) . .
C17 N1 Zn2 124.4(2) . .
C24 N2 C25 116.9(3) . .
C24 N2 Zn1 122.6(2) . 3
C25 N2 Zn1 119.4(2) . 3
C1 O1 Zn1 138.9(2) . .
C1 O2 Zn2 122.0(2) . .
C2 O3 Zn2 122.9(2) . .
C2 O4 Zn1 139.2(2) . .
C12 O6 Zn1 94.10(19) . 6_556
C12 O7 Zn1 84.8(2) . 6_556
C36 O9 Zn2 103.4(2) . 3_455
C36 O9 Zn1 120.8(2) . 3_455
Zn2 O9 Zn1 91.64(9) 3_455 3_455
O1 C1 O2 125.5(3) . .
O1 C1 C27 118.2(3) . .
O2 C1 C27 116.3(3) . .
O4 C2 O3 125.8(3) . .
O4 C2 C3 118.8(3) . .
O3 C2 C3 115.5(3) . .
C4 C3 C16 119.0(3) . .
C4 C3 C2 119.3(3) . .
C16 C3 C2 121.7(3) . .
C5 C4 C3 120.4(3) . .
C5 C4 H4 119.8 . .
C3 C4 H4 119.8 . .
C4 C5 C6 120.7(3) . .
C4 C5 H5 119.7 . .
C6 C5 H5 119.7 . .
C5 C6 C15 119.0(3) . .
C5 C6 C7 117.0(3) . .
C15 C6 C7 123.9(3) . .
O5 C7 C6 119.4(4) . .
O5 C7 C8 119.0(4) . .
C6 C7 C8 121.6(3) . .
C9 C8 C14 119.3(3) . .
C9 C8 C7 123.1(3) . .
C14 C8 C7 117.4(4) . .
C10 C9 C8 120.4(3) . .
C10 C9 H9 119.8 . .
C8 C9 H9 119.8 . .
C11 C10 C9 119.8(3) . .
C11 C10 H10 120.1 . .
C9 C10 H10 120.1 . .
C10 C11 C13 119.9(3) . .
C10 C11 C12 119.4(3) . .
C13 C11 C12 120.7(3) . .
O7 C12 O6 120.8(3) . .
O7 C12 C11 120.0(3) . .
O6 C12 C11 119.2(3) . .
O7 C12 Zn1 65.20(19) . 6_556
O6 C12 Zn1 55.62(16) . 6_556
C11 C12 Zn1 174.8(3) . 6_556
C14 C13 C11 120.4(3) . .
C14 C13 H13 119.8 . .
C11 C13 H13 119.8 . .
C13 C14 C8 120.2(4) . .
C13 C14 H14 119.9 . .
C8 C14 H14 119.9 . .
C16 C15 C6 120.4(3) . .
C16 C15 H15 119.8 . .
C6 C15 H15 119.8 . .
C15 C16 C3 120.5(3) . .
C15 C16 H16 119.8 . .
C3 C16 H16 119.8 . .
N1 C17 C18 122.8(3) . .
N1 C17 H17 118.6 . .
C18 C17 H17 118.6 . .
C17 C18 C19 119.3(3) . .
C17 C18 H18 120.4 . .
C19 C18 H18 120.4 . .
C18 C19 C20 117.4(3) . .
C18 C19 C22 122.4(3) . .
C20 C19 C22 120.2(3) . .
C21 C20 C19 119.5(3) . .
C21 C20 H20 120.2 . .
C19 C20 H20 120.2 . .
N1 C21 C20 123.0(3) . .
N1 C21 H21 118.5 . .
C20 C21 H21 118.5 . .
C23 C22 C26 117.5(3) . .
C23 C22 C19 121.6(3) . .
C26 C22 C19 120.8(3) . .
C22 C23 C24 118.9(3) . .
C22 C23 H23 120.5 . .
C24 C23 H23 120.5 . .
N2 C24 C23 124.0(3) . .
N2 C24 H24 118.0 . .
C23 C24 H24 118.0 . .
N2 C25 C26 122.9(3) . .
N2 C25 H25 118.5 . .
C26 C25 H25 118.5 . .
C25 C26 C22 119.7(3) . .
C25 C26 H26 120.2 . .
C22 C26 H26 120.2 . .
C28 C27 C40 119.9(3) . .
C28 C27 C1 120.0(3) . .
C40 C27 C1 120.1(3) . .
C27 C28 C29 120.2(3) . .
C27 C28 H28 119.9 . .
C29 C28 H28 119.9 . .
C30 C29 C28 120.2(4) . .
C30 C29 H29 119.9 . .
C28 C29 H29 119.9 . .
C29 C30 C39 119.4(3) . .
C29 C30 C31 122.3(4) . .
C39 C30 C31 118.0(3) . .
O8 C31 C32 119.9(3) . .
O8 C31 C30 120.4(3) . .
C32 C31 C30 119.7(3) . .
C38 C32 C33 119.4(3) . .
C38 C32 C31 118.1(3) . .
C33 C32 C31 122.2(3) . .
C34 C33 C32 119.6(3) . .
C34 C33 H33 120.2 . .
C32 C33 H33 120.2 . .
C35 C34 C33 121.2(3) . .
C35 C34 H34 119.4 . .
C33 C34 H34 119.4 . .
C34 C35 C37 119.1(3) . .
C34 C35 C36 121.5(3) . .
C37 C35 C36 119.4(3) . .
O10 C36 O9 121.7(3) . .
O10 C36 C35 120.8(3) . .
O9 C36 C35 117.5(3) . .
C38 C37 C35 120.4(3) . .
C38 C37 H37 119.8 . .
C35 C37 H37 119.8 . .
C37 C38 C32 120.3(3) . .
C37 C38 H38 119.8 . .
C32 C38 H38 119.8 . .
C40 C39 C30 120.8(4) . .
C40 C39 H39 119.6 . .
C30 C39 H39 119.6 . .
C39 C40 C27 119.3(4) . .
C39 C40 H40 120.3 . .
C27 C40 H40 120.3 . .

loop_
_geom_bond_atom_site_label_1
_geom_bond_atom_site_label_2
_geom_bond_distance
_geom_bond_site_symmetry_2
Zn1 O1 2.006(2) .
Zn1 O4 2.017(2) .
Zn1 O6 2.067(2) 6
Zn1 N2 2.109(3) 3_445
Zn1 O7 2.277(3) 6
Zn1 O9 2.474(3) 3_545
Zn1 C12 2.498(3) 6
Zn2 O2 1.936(2) .
Zn2 O3 1.968(2) .
Zn2 O9 1.977(3) 3_545
Zn2 N1 2.004(2) .
N1 C21 1.335(4) .
N1 C17 1.339(4) .
N2 C24 1.317(4) .
N2 C25 1.342(4) .
N2 Zn1 2.109(3) 3
O1 C1 1.246(4) .
O2 C1 1.265(4) .
O3 C2 1.265(4) .
O4 C2 1.247(4) .
O5 C7 1.209(5) .
O6 C12 1.263(4) .
O6 Zn1 2.067(2) 6_556
O7 C12 1.256(4) .
O7 Zn1 2.277(3) 6_556
O8 C31 1.204(5) .
O9 C36 1.302(4) .
O9 Zn2 1.977(3) 3_455
O9 Zn1 2.474(3) 3_455
O10 C36 1.221(5) .
C1 C27 1.505(4) .
C2 C3 1.497(4) .
C3 C4 1.393(4) .
C3 C16 1.395(4) .
C4 C5 1.376(5) .
C4 H4 0.9300 .
C5 C6 1.391(5) .
C5 H5 0.9300 .
C6 C15 1.396(5) .
C6 C7 1.495(5) .
C7 C8 1.505(5) .
C8 C9 1.391(6) .
C8 C14 1.399(5) .
C9 C10 1.389(5) .
C9 H9 0.9300 .
C10 C11 1.389(4) .
C10 H10 0.9300 .
C11 C13 1.390(6) .
C11 C12 1.491(4) .
C12 Zn1 2.498(3) 6_556
C13 C14 1.378(6) .
C13 H13 0.9300 .
C14 H14 0.9300 .
C15 C16 1.379(5) .
C15 H15 0.9300 .
C16 H16 0.9300 .
C17 C18 1.386(4) .
C17 H17 0.9300 .
C18 C19 1.391(4) .
C18 H18 0.9300 .
C19 C20 1.397(4) .
C19 C22 1.485(4) .
C20 C21 1.378(4) .
C20 H20 0.9300 .
C21 H21 0.9300 .
C22 C23 1.369(4) .
C22 C26 1.391(4) .
C23 C24 1.393(5) .
C23 H23 0.9300 .
C24 H24 0.9300 .
C25 C26 1.374(5) .
C25 H25 0.9300 .
C26 H26 0.9300 .
C27 C28 1.380(5) .
C27 C40 1.394(5) .
C28 C29 1.385(5) .
C28 H28 0.9300 .
C29 C30 1.382(5) .
C29 H29 0.9300 .
C30 C39 1.384(6) .
C30 C31 1.504(5) .
C31 C32 1.500(5) .
C32 C38 1.396(5) .
C32 C33 1.398(5) .
C33 C34 1.390(5) .
C33 H33 0.9300 .
C34 C35 1.386(5) .
C34 H34 0.9300 .
C35 C37 1.393(5) .
C35 C36 1.496(5) .
C37 C38 1.391(5) .
C37 H37 0.9300 .
C38 H38 0.9300 .
C39 C40 1.383(5) .
C39 H39 0.9300 .
C40 H40 0.9300 .

loop_
_geom_torsion_atom_site_label_1
_geom_torsion_atom_site_label_2
_geom_torsion_atom_site_label_3
_geom_torsion_atom_site_label_4
_geom_torsion
_geom_torsion_site_symmetry_1
_geom_torsion_site_symmetry_4
O2 Zn2 N1 C21 -48.6(3) . .
O3 Zn2 N1 C21 -162.4(3) . .
O9 Zn2 N1 C21 92.3(3) 3_545 .
O2 Zn2 N1 C17 134.9(3) . .
O3 Zn2 N1 C17 21.1(3) . .
O9 Zn2 N1 C17 -84.2(3) 3_545 .
O4 Zn1 O1 C1 42.1(4) . .
O6 Zn1 O1 C1 -128.5(4) 6 .
N2 Zn1 O1 C1 136.0(4) 3_445 .
O7 Zn1 O1 C1 -131.3(4) 6 .
O9 Zn1 O1 C1 -44.7(4) 3_545 .
C12 Zn1 O1 C1 -130.1(4) 6 .
O3 Zn2 O2 C1 -93.3(3) . .
O9 Zn2 O2 C1 18.1(3) 3_545 .
N1 Zn2 O2 C1 158.1(3) . .
O2 Zn2 O3 C2 74.7(3) . .
O9 Zn2 O3 C2 -52.3(3) 3_545 .
N1 Zn2 O3 C2 -174.8(3) . .
O1 Zn1 O4 C2 -67.7(4) . .
O6 Zn1 O4 C2 86.0(5) 6 .
N2 Zn1 O4 C2 -163.9(4) 3_445 .
O7 Zn1 O4 C2 109.3(4) 6 .
O9 Zn1 O4 C2 26.1(4) 3_545 .
C12 Zn1 O4 C2 103.9(4) 6 .
Zn1 O1 C1 O2 12.4(6) . .
Zn1 O1 C1 C27 -165.9(3) . .
Zn2 O2 C1 O1 10.0(5) . .
Zn2 O2 C1 C27 -171.8(2) . .
Zn1 O4 C2 O3 9.7(6) . .
Zn1 O4 C2 C3 -170.5(3) . .
Zn2 O3 C2 O4 0.0(5) . .
Zn2 O3 C2 C3 -179.8(2) . .
O4 C2 C3 C4 156.6(4) . .
O3 C2 C3 C4 -23.6(5) . .
O4 C2 C3 C16 -22.4(5) . .
O3 C2 C3 C16 157.4(4) . .
C16 C3 C4 C5 -0.2(7) . .
C2 C3 C4 C5 -179.1(4) . .
C3 C4 C5 C6 -1.0(8) . .
C4 C5 C6 C15 1.0(8) . .
C4 C5 C6 C7 -175.2(5) . .
C5 C6 C7 O5 27.3(9) . .
C15 C6 C7 O5 -148.7(7) . .
C5 C6 C7 C8 -150.2(5) . .
C15 C6 C7 C8 33.8(8) . .
O5 C7 C8 C9 -155.1(6) . .
C6 C7 C8 C9 22.4(8) . .
O5 C7 C8 C14 19.2(9) . .
C6 C7 C8 C14 -163.3(5) . .
C14 C8 C9 C10 0.1(7) . .
C7 C8 C9 C10 174.2(4) . .
C8 C9 C10 C11 -1.9(6) . .
C9 C10 C11 C13 3.0(5) . .
C9 C10 C11 C12 -175.9(3) . .
Zn1 O7 C12 O6 -2.1(3) 6_556 .
Zn1 O7 C12 C11 179.6(3) 6_556 .
Zn1 O6 C12 O7 2.3(3) 6_556 .
Zn1 O6 C12 C11 -179.3(2) 6_556 .
C10 C11 C12 O7 163.0(3) . .
C13 C11 C12 O7 -15.9(5) . .
C10 C11 C12 O6 -15.4(5) . .
C13 C11 C12 O6 165.7(3) . .
C10 C11 C12 Zn1 -21(3) . 6_556
C13 C11 C12 Zn1 160(2) . 6_556
C10 C11 C13 C14 -2.3(6) . .
C12 C11 C13 C14 176.6(4) . .
C11 C13 C14 C8 0.5(7) . .
C9 C8 C14 C13 0.6(7) . .
C7 C8 C14 C13 -173.9(5) . .
C5 C6 C15 C16 0.1(8) . .
C7 C6 C15 C16 176.0(5) . .
C6 C15 C16 C3 -1.3(7) . .
C4 C3 C16 C15 1.3(7) . .
C2 C3 C16 C15 -179.7(4) . .
C21 N1 C17 C18 -3.4(5) . .
Zn2 N1 C17 C18 173.1(3) . .
N1 C17 C18 C19 0.9(5) . .
C17 C18 C19 C20 2.5(5) . .
C17 C18 C19 C22 -174.7(3) . .
C18 C19 C20 C21 -3.4(6) . .
C22 C19 C20 C21 173.9(4) . .
C17 N1 C21 C20 2.4(6) . .
Zn2 N1 C21 C20 -174.4(4) . .
C19 C20 C21 N1 1.0(7) . .
C18 C19 C22 C23 -17.7(6) . .
C20 C19 C22 C23 165.2(5) . .
C18 C19 C22 C26 158.7(4) . .
C20 C19 C22 C26 -18.5(6) . .
C26 C22 C23 C24 0.3(8) . .
C19 C22 C23 C24 176.7(5) . .
C25 N2 C24 C23 -3.6(8) . .
Zn1 N2 C24 C23 -171.2(5) 3 .
C22 C23 C24 N2 2.6(9) . .
C24 N2 C25 C26 1.9(8) . .
Zn1 N2 C25 C26 170.0(4) 3 .
N2 C25 C26 C22 0.8(8) . .
C23 C22 C26 C25 -1.8(7) . .
C19 C22 C26 C25 -178.3(4) . .
O1 C1 C27 C28 154.6(4) . .
O2 C1 C27 C28 -23.8(5) . .
O1 C1 C27 C40 -25.5(6) . .
O2 C1 C27 C40 156.1(4) . .
C40 C27 C28 C29 2.6(7) . .
C1 C27 C28 C29 -177.5(4) . .
C27 C28 C29 C30 -1.1(7) . .
C28 C29 C30 C39 -2.2(7) . .
C28 C29 C30 C31 -176.4(4) . .
C29 C30 C31 O8 155.8(5) . .
C39 C30 C31 O8 -18.4(7) . .
C29 C30 C31 C32 -25.7(6) . .
C39 C30 C31 C32 160.0(4) . .
O8 C31 C32 C38 -36.4(6) . .
C30 C31 C32 C38 145.1(4) . .
O8 C31 C32 C33 137.4(5) . .
C30 C31 C32 C33 -41.0(6) . .
C38 C32 C33 C34 1.0(6) . .
C31 C32 C33 C34 -172.7(4) . .
C32 C33 C34 C35 -1.0(6) . .
C33 C34 C35 C37 -0.4(5) . .
C33 C34 C35 C36 -179.2(3) . .
Zn2 O9 C36 O10 -11.2(4) 3_455 .
Zn1 O9 C36 O10 88.9(4) 3_455 .
Zn2 O9 C36 C35 166.8(2) 3_455 .
Zn1 O9 C36 C35 -93.1(3) 3_455 .
C34 C35 C36 O10 164.5(3) . .
C37 C35 C36 O10 -14.3(5) . .
C34 C35 C36 O9 -13.5(4) . .
C37 C35 C36 O9 167.7(3) . .
C34 C35 C37 C38 1.8(5) . .
C36 C35 C37 C38 -179.3(3) . .
C35 C37 C38 C32 -1.9(6) . .
C33 C32 C38 C37 0.5(6) . .
C31 C32 C38 C37 174.4(4) . .
C29 C30 C39 C40 4.1(8) . .
C31 C30 C39 C40 178.5(5) . .
C30 C39 C40 C27 -2.7(9) . .
C28 C27 C40 C39 -0.7(8) . .
C1 C27 C40 C39 179.4(5) . .
